data_1504001
loop_
_publ_author_name
'Li, Ke-Lai'
'Guo, Can-Cheng'
'Chen, Qing-Yun'

_publ_section_title
;
 Unprecedented degradation of nickel(II)
 2,3,12,13-tetrabromo-5,10,15,20-tetraarylporphyrins by the anion of
 E-benzaldoxime: a novel approach to nickel(II) chlorophins and
 bacteriophins.
;
_journal_issue 13
_journal_name_full 'Organic letters'
_journal_page_first 2724
_journal_page_last 2727
_journal_paper_doi 10.1021/ol901052w
_journal_volume 11
_journal_year 2009
_chemical_formula_sum 'C44 H32 Br N4 Ni O0.5'
_chemical_formula_weight 763.36
_chemical_name_systematic
; 
 ? 
;
_space_group_IT_number 14
_symmetry_cell_setting monoclinic
_symmetry_space_group_name_Hall '-P 2yn'
_symmetry_space_group_name_H-M 'P 1 21/n 1'
_atom_sites_solution_hydrogens geom
_atom_sites_solution_primary direct
_atom_sites_solution_secondary difmap
_audit_creation_method SHELXL-97
_cell_angle_alpha 90.00
_cell_angle_beta 93.757(2)
_cell_angle_gamma 90.00
_cell_formula_units_Z 4
_cell_length_a 15.7750(16)
_cell_length_b 12.4675(13)
_cell_length_c 17.5806(18)
_cell_measurement_reflns_used 3660
_cell_measurement_temperature 293(2)
_cell_measurement_theta_max 43.762
_cell_measurement_theta_min 4.644
_cell_volume 3450.2(6)
_computing_cell_refinement 'Bruker SMART'
_computing_data_collection 'Bruker SMART'
_computing_data_reduction 'Bruker SHELXTL'
_computing_molecular_graphics 'Bruker SHELXTL'
_computing_publication_material 'Bruker SHELXTL'
_computing_structure_refinement 'SHELXL-97 (Sheldrick, 1997)'
_computing_structure_solution 'SHELXS-97 (Sheldrick, 1990)'
_diffrn_ambient_temperature 293(2)
_diffrn_measured_fraction_theta_full 0.998
_diffrn_measured_fraction_theta_max 0.998
_diffrn_measurement_device_type 'CCD area detector'
_diffrn_measurement_method 'phi and omega scans'
_diffrn_radiation_monochromator graphite
_diffrn_radiation_source 'fine-focus sealed tube'
_diffrn_radiation_type MoK\a
_diffrn_radiation_wavelength 0.71073
_diffrn_reflns_av_R_equivalents 0.1039
_diffrn_reflns_av_sigmaI/netI 0.1027
_diffrn_reflns_limit_h_max 18
_diffrn_reflns_limit_h_min -19
_diffrn_reflns_limit_k_max 15
_diffrn_reflns_limit_k_min -15
_diffrn_reflns_limit_l_max 21
_diffrn_reflns_limit_l_min -17
_diffrn_reflns_number 17857
_diffrn_reflns_theta_full 25.50
_diffrn_reflns_theta_max 25.50
_diffrn_reflns_theta_min 1.79
_exptl_absorpt_coefficient_mu 1.761
_exptl_absorpt_correction_T_max 1.0000
_exptl_absorpt_correction_T_min 0.7998
_exptl_absorpt_correction_type empirical
_exptl_absorpt_process_details sadabs
_exptl_crystal_colour black
_exptl_crystal_density_diffrn 1.470
_exptl_crystal_density_method 'not measured'
_exptl_crystal_description prismatic
_exptl_crystal_F_000 1564
_exptl_crystal_size_max 0.436
_exptl_crystal_size_mid 0.411
_exptl_crystal_size_min 0.234
_refine_diff_density_max 1.208
_refine_diff_density_min -0.878
_refine_diff_density_rms 0.093
_refine_ls_extinction_method none
_refine_ls_goodness_of_fit_ref 1.059
_refine_ls_hydrogen_treatment constr
_refine_ls_matrix_type full
_refine_ls_number_parameters 452
_refine_ls_number_reflns 6405
_refine_ls_number_restraints 27
_refine_ls_restrained_S_all 1.082
_refine_ls_R_factor_all 0.1244
_refine_ls_R_factor_gt 0.0882
_refine_ls_shift/su_max 0.012
_refine_ls_shift/su_mean 0.002
_refine_ls_structure_factor_coef Fsqd
_refine_ls_weighting_details 'calc w=1/[\s^2^(Fo^2^)+(0.0776P)^2^+14.1981P] where P=(Fo^2^+2Fc^2^)/3'
_refine_ls_weighting_scheme calc
_refine_ls_wR_factor_gt 0.2311
_refine_ls_wR_factor_ref 0.2435
_reflns_number_gt 3992
_reflns_number_total 6405
_reflns_threshold_expression >2sigma(I)
_cod_data_source_file ol901052w_si_003.cif
_cod_data_source_block cd28202
_cod_depositor_comments
;
The following automatic conversions were performed:

'_symmetry_cell_setting' value 'Monoclinic' changed to 'monoclinic'
according to /home/saulius/struct/CIF-dictionaries/cif_core.dic
dictionary named 'cif_core.dic' version 2.4.2 from 2011-04-26.

Automatic conversion script
Id: cif_fix_values 1715 2011-07-08 13:25:40Z adriana 
;
_cod_original_sg_symbol_H-M P2(1)/n
_cod_original_formula_sum 'C44 H32 Br N4 Ni O0.50'
_cod_database_code 1504001

loop_
_symmetry_equiv_pos_as_xyz
'x, y, z'
'-x+1/2, y+1/2, -z+1/2'
'-x, -y, -z'
'x-1/2, -y-1/2, z-1/2'

loop_
_atom_site_label
_atom_site_type_symbol
_atom_site_fract_x
_atom_site_fract_y
_atom_site_fract_z
_atom_site_U_iso_or_equiv
_atom_site_adp_type
_atom_site_occupancy
_atom_site_symmetry_multiplicity
_atom_site_calc_flag
_atom_site_refinement_flags
Ni Ni 0.75797(6) 0.61186(7) 0.01112(5) 0.0428(3) Uani 1 1 d .
Br1 Br 0.48185(9) 0.91481(11) 0.07864(9) 0.0771(5) Uani 0.70 1 d P
Br1' Br 0.6301(3) 0.9925(3) 0.1616(3) 0.1054(14) Uani 0.30 1 d PD
N1 N 0.6900(4) 0.7235(5) 0.0503(3) 0.0455(15) Uani 1 1 d .
N2 N 0.8401(4) 0.6288(5) 0.0962(3) 0.0475(15) Uani 1 1 d .
N3 N 0.8257(4) 0.5026(5) -0.0290(4) 0.0478(15) Uani 1 1 d .
N4 N 0.6776(4) 0.5962(5) -0.0723(3) 0.0504(16) Uani 1 1 d .
O1 O 0.0000 1.0000 0.0000 0.226(9) Uiso 1 2 d SD
C1 C 0.6050(5) 0.7436(6) 0.0334(4) 0.0450(18) Uani 1 1 d .
C2 C 0.5827(6) 0.8386(7) 0.0733(5) 0.058(2) Uani 1 1 d .
C3 C 0.6525(6) 0.8763(7) 0.1116(5) 0.062(2) Uani 1 1 d .
C4 C 0.7197(5) 0.8034(6) 0.0990(4) 0.0472(18) Uani 1 1 d .
C5 C 0.7990(5) 0.8042(6) 0.1391(4) 0.0512(19) Uani 1 1 d .
C6 C 0.8534(5) 0.7181(7) 0.1397(4) 0.054(2) Uani 1 1 d .
C7 C 0.9260(5) 0.7036(7) 0.1900(5) 0.061(2) Uani 1 1 d .
H7 H 0.9503 0.7546 0.2233 0.073 Uiso 1 1 calc R
C8 C 0.9532(5) 0.6050(8) 0.1812(5) 0.065(2) Uani 1 1 d .
H8 H 0.9985 0.5724 0.2088 0.078 Uiso 1 1 calc R
C9 C 0.9004(5) 0.5569(7) 0.1215(5) 0.055(2) Uani 1 1 d .
C10 C 0.9157(5) 0.4565(6) 0.0868(5) 0.052(2) Uani 1 1 d .
C11 C 0.8817(5) 0.4392(6) 0.0134(5) 0.0509(19) Uani 1 1 d .
H11 H 0.8990 0.3768 -0.0102 0.061 Uiso 1 1 calc R
C12 C 0.8272(5) 0.4784(6) -0.1052(4) 0.0500(19) Uani 1 1 d .
H12 H 0.8744 0.4413 -0.1203 0.060 Uiso 1 1 calc R
C13 C 0.7660(5) 0.5038(6) -0.1608(4) 0.053(2) Uani 1 1 d .
C14 C 0.6889(5) 0.5499(6) -0.1418(5) 0.052(2) Uani 1 1 d .
C15 C 0.6099(6) 0.5441(7) -0.1857(5) 0.062(2) Uani 1 1 d .
H15 H 0.6016 0.5192 -0.2355 0.074 Uiso 1 1 calc R
C16 C 0.5489(6) 0.5814(8) -0.1417(5) 0.069(3) Uani 1 1 d .
H16 H 0.4907 0.5814 -0.1543 0.083 Uiso 1 1 calc R
C17 C 0.5898(5) 0.6203(6) -0.0732(4) 0.0500(19) Uani 1 1 d .
C18 C 0.5556(5) 0.6869(6) -0.0222(4) 0.0503(19) Uani 1 1 d .
C19 C 0.8194(5) 0.9004(7) 0.1871(5) 0.059(2) Uani 1 1 d D
C20 C 0.8537(8) 0.9904(9) 0.1555(7) 0.103(4) Uani 1 1 d D
H20 H 0.8640 0.9913 0.1040 0.124 Uiso 1 1 calc R
C21 C 0.8728(10) 1.0794(9) 0.2006(8) 0.122(5) Uani 1 1 d D
H21 H 0.8981 1.1389 0.1796 0.146 Uiso 1 1 calc R
C22 C 0.8546(8) 1.0806(11) 0.2756(8) 0.119(6) Uani 1 1 d D
H22 H 0.8658 1.1414 0.3052 0.142 Uiso 1 1 calc R
C23 C 0.8202(8) 0.9920(11) 0.3067(7) 0.105(4) Uani 1 1 d D
H23 H 0.8087 0.9921 0.3579 0.126 Uiso 1 1 calc R
C24 C 0.8022(7) 0.9026(10) 0.2631(5) 0.090(3) Uani 1 1 d D
H24 H 0.7781 0.8429 0.2850 0.107 Uiso 1 1 calc R
C25 C 0.9750(5) 0.3780(7) 0.1206(5) 0.059(2) Uani 1 1 d D
C26 C 0.9770(7) 0.3531(8) 0.1986(6) 0.087(3) Uani 1 1 d D
H26 H 0.9382 0.3855 0.2289 0.104 Uiso 1 1 calc R
C27 C 1.0357(8) 0.2811(10) 0.2313(8) 0.112(5) Uani 1 1 d D
H27 H 1.0369 0.2658 0.2831 0.135 Uiso 1 1 calc R
C28 C 1.0922(8) 0.2329(10) 0.1856(9) 0.104(4) Uani 1 1 d D
H28 H 1.1310 0.1835 0.2070 0.124 Uiso 1 1 calc R
C29 C 1.0928(7) 0.2551(9) 0.1110(8) 0.094(4) Uani 1 1 d D
H29 H 1.1325 0.2228 0.0816 0.112 Uiso 1 1 calc R
C30 C 1.0345(5) 0.3258(7) 0.0783(6) 0.068(2) Uani 1 1 d D
H30 H 1.0346 0.3393 0.0263 0.082 Uiso 1 1 calc R
C31 C 0.7800(5) 0.4757(7) -0.2402(5) 0.059(2) Uani 1 1 d D
C32 C 0.8112(6) 0.3769(7) -0.2592(5) 0.073(3) Uani 1 1 d D
H32 H 0.8224 0.3255 -0.2216 0.088 Uiso 1 1 calc R
C33 C 0.8260(8) 0.3536(10) -0.3347(7) 0.100(4) Uani 1 1 d D
H33 H 0.8475 0.2868 -0.3471 0.120 Uiso 1 1 calc R
C34 C 0.8098(8) 0.4260(11) -0.3890(7) 0.101(4) Uani 1 1 d D
H34 H 0.8219 0.4101 -0.4388 0.121 Uiso 1 1 calc R
C35 C 0.7758(9) 0.5226(11) -0.3731(6) 0.112(4) Uani 1 1 d D
H35 H 0.7605 0.5701 -0.4125 0.134 Uiso 1 1 calc R
C36 C 0.7637(7) 0.5507(8) -0.2984(5) 0.084(3) Uani 1 1 d D
H36 H 0.7449 0.6191 -0.2870 0.101 Uiso 1 1 calc R
C37 C 0.4628(5) 0.7111(7) -0.0312(5) 0.061(2) Uani 1 1 d D
C38 C 0.4106(6) 0.6707(8) 0.0226(7) 0.088(3) Uani 1 1 d D
H38 H 0.4332 0.6303 0.0635 0.106 Uiso 1 1 calc R
C39 C 0.3251(7) 0.6913(11) 0.0145(9) 0.123(6) Uani 1 1 d D
H39 H 0.2905 0.6564 0.0476 0.147 Uiso 1 1 calc R
C40 C 0.2872(9) 0.7576(13) -0.0374(11) 0.162(10) Uani 1 1 d D
H40 H 0.2311 0.7806 -0.0368 0.195 Uiso 1 1 calc R
C41 C 0.3382(8) 0.7854(10) -0.0878(8) 0.162(9) Uani 1 1 d D
H41 H 0.3117 0.8168 -0.1311 0.194 Uiso 1 1 calc R
C42 C 0.4280(6) 0.7767(9) -0.0893(6) 0.090(3) Uani 1 1 d D
H42 H 0.4597 0.8108 -0.1249 0.108 Uiso 1 1 calc R
C45 C 0.0495(17) 0.923(2) 0.0382(15) 0.283(14) Uiso 1 1 d D
H45A H 0.0877 0.9741 0.0644 0.340 Uiso 1 1 calc R
H45B H 0.0798 0.9023 -0.0057 0.340 Uiso 1 1 calc R
C46 C 0.0771(12) 0.8324(15) 0.0844(11) 0.190(8) Uiso 1 1 d D
H46A H 0.0736 0.8498 0.1373 0.285 Uiso 1 1 calc R
H46B H 0.1348 0.8152 0.0750 0.285 Uiso 1 1 calc R
H46C H 0.0413 0.7720 0.0716 0.285 Uiso 1 1 calc R

loop_
_atom_site_aniso_label
_atom_site_aniso_U_11
_atom_site_aniso_U_22
_atom_site_aniso_U_33
_atom_site_aniso_U_23
_atom_site_aniso_U_13
_atom_site_aniso_U_12
Ni 0.0450(6) 0.0401(5) 0.0443(5) -0.0029(4) 0.0106(4) -0.0006(4)
Br1 0.0605(8) 0.0629(9) 0.1061(11) -0.0261(8) -0.0068(7) 0.0220(6)
Br1' 0.122(3) 0.070(2) 0.124(3) -0.031(2) 0.007(3) 0.020(2)
N1 0.052(4) 0.044(4) 0.041(3) 0.005(3) 0.010(3) 0.003(3)
N2 0.043(4) 0.048(4) 0.052(4) -0.001(3) 0.008(3) -0.001(3)
N3 0.048(4) 0.042(4) 0.054(4) -0.008(3) 0.004(3) -0.007(3)
N4 0.051(4) 0.051(4) 0.050(4) -0.009(3) 0.011(3) -0.002(3)
C1 0.048(5) 0.047(4) 0.041(4) 0.006(3) 0.011(4) 0.002(4)
C2 0.065(6) 0.054(5) 0.056(5) 0.008(4) 0.024(4) 0.018(4)
C3 0.072(6) 0.056(5) 0.059(5) 0.003(4) 0.020(5) 0.006(5)
C4 0.061(5) 0.038(4) 0.044(4) -0.004(3) 0.016(4) 0.003(4)
C5 0.063(5) 0.050(5) 0.041(4) -0.008(4) 0.012(4) -0.003(4)
C6 0.060(5) 0.052(5) 0.049(5) -0.005(4) 0.009(4) 0.005(4)
C7 0.064(6) 0.062(6) 0.056(5) -0.016(4) -0.004(4) 0.005(4)
C8 0.051(5) 0.076(6) 0.068(6) -0.002(5) 0.000(4) 0.001(5)
C9 0.048(5) 0.064(5) 0.055(5) -0.004(4) 0.013(4) 0.002(4)
C10 0.035(4) 0.044(4) 0.078(6) 0.001(4) 0.007(4) -0.006(3)
C11 0.045(4) 0.046(5) 0.062(5) -0.012(4) 0.010(4) 0.000(4)
C12 0.033(4) 0.059(5) 0.059(5) -0.018(4) 0.013(4) -0.009(3)
C13 0.054(5) 0.054(5) 0.052(5) -0.015(4) 0.015(4) -0.012(4)
C14 0.059(5) 0.043(4) 0.056(5) -0.010(4) 0.004(4) 0.000(4)
C15 0.071(6) 0.058(5) 0.056(5) -0.017(4) -0.006(4) -0.002(4)
C16 0.051(5) 0.072(6) 0.084(7) -0.007(5) 0.003(5) -0.004(5)
C17 0.046(4) 0.048(5) 0.056(5) 0.003(4) 0.005(4) -0.002(4)
C18 0.050(5) 0.049(5) 0.054(5) 0.014(4) 0.016(4) 0.003(4)
C19 0.058(5) 0.058(5) 0.063(5) -0.017(4) 0.005(4) 0.003(4)
C20 0.129(11) 0.081(8) 0.102(9) -0.027(7) 0.026(8) -0.025(7)
C21 0.165(14) 0.072(8) 0.127(11) -0.034(8) 0.007(10) -0.032(8)
C22 0.111(11) 0.104(11) 0.135(13) -0.079(10) -0.043(9) 0.037(9)
C23 0.112(10) 0.118(11) 0.084(8) -0.054(8) 0.000(7) 0.028(9)
C24 0.088(7) 0.123(10) 0.059(6) -0.029(6) 0.016(5) 0.013(7)
C25 0.048(5) 0.051(5) 0.079(6) 0.004(4) -0.002(4) -0.008(4)
C26 0.077(7) 0.074(7) 0.107(9) 0.015(6) -0.016(6) 0.001(6)
C27 0.122(11) 0.087(9) 0.122(11) 0.056(8) -0.038(9) -0.023(8)
C28 0.073(8) 0.076(8) 0.159(14) 0.022(9) -0.015(9) 0.003(6)
C29 0.060(7) 0.072(7) 0.148(12) 0.008(7) 0.005(7) 0.002(5)
C30 0.047(5) 0.052(5) 0.105(7) 0.002(5) 0.004(5) 0.002(4)
C31 0.051(5) 0.063(6) 0.063(5) -0.023(5) 0.013(4) -0.010(4)
C32 0.075(6) 0.065(6) 0.083(6) -0.029(5) 0.020(5) -0.019(5)
C33 0.103(9) 0.090(9) 0.112(10) -0.061(8) 0.041(8) -0.011(7)
C34 0.117(10) 0.123(11) 0.067(7) -0.041(7) 0.042(7) -0.014(8)
C35 0.146(12) 0.121(11) 0.072(8) -0.011(7) 0.035(8) -0.028(9)
C36 0.117(9) 0.077(7) 0.061(6) -0.016(5) 0.018(6) 0.007(6)
C37 0.048(5) 0.051(5) 0.086(6) -0.014(5) 0.008(5) -0.003(4)
C38 0.076(7) 0.068(7) 0.125(9) 0.002(6) 0.040(7) -0.002(5)
C39 0.070(9) 0.087(9) 0.219(17) -0.019(10) 0.066(10) -0.014(7)
C40 0.061(9) 0.125(13) 0.31(3) -0.095(15) 0.071(13) 0.002(9)
C41 0.108(11) 0.179(16) 0.185(15) -0.106(13) -0.082(11) 0.097(12)
C42 0.072(7) 0.110(9) 0.086(7) -0.009(7) -0.006(6) 0.026(6)

loop_
_atom_type_symbol
_atom_type_description
_atom_type_scat_dispersion_real
_atom_type_scat_dispersion_imag
_atom_type_scat_source
C C 0.0033 0.0016 'International Tables Vol C Tables 4.2.6.8 and 6.1.1.4'
H H 0.0000 0.0000 'International Tables Vol C Tables 4.2.6.8 and 6.1.1.4'
N N 0.0061 0.0033 'International Tables Vol C Tables 4.2.6.8 and 6.1.1.4'
O O 0.0106 0.0060 'International Tables Vol C Tables 4.2.6.8 and 6.1.1.4'
Br Br -0.2901 2.4595 'International Tables Vol C Tables 4.2.6.8 and 6.1.1.4'
Ni Ni 0.3393 1.1124 'International Tables Vol C Tables 4.2.6.8 and 6.1.1.4'

loop_
_geom_angle_atom_site_label_1
_geom_angle_atom_site_label_2
_geom_angle_atom_site_label_3
_geom_angle
_geom_angle_site_symmetry_1
N4 Ni N3 90.2(3) .
N4 Ni N1 89.5(3) .
N3 Ni N1 179.1(3) .
N4 Ni N2 179.6(3) .
N3 Ni N2 90.0(3) .
N1 Ni N2 90.3(3) .
C4 N1 C1 106.9(6) .
C4 N1 Ni 125.1(5) .
C1 N1 Ni 127.9(5) .
C9 N2 C6 106.1(6) .
C9 N2 Ni 127.0(5) .
C6 N2 Ni 126.8(5) .
C11 N3 C12 110.6(6) .
C11 N3 Ni 124.9(5) .
C12 N3 Ni 124.5(5) .
C14 N4 C17 105.2(6) .
C14 N4 Ni 128.0(5) .
C17 N4 Ni 126.5(5) .
C45 O1 C45 180(2) 3_575
N1 C1 C18 123.3(7) .
N1 C1 C2 108.1(7) .
C18 C1 C2 128.0(7) .
C3 C2 C1 108.5(7) .
C3 C2 Br1 118.3(7) .
C1 C2 Br1 133.3(7) .
C2 C3 C4 107.1(8) .
C2 C3 Br1' 111.0(7) .
C4 C3 Br1' 141.9(8) .
N1 C4 C5 125.3(7) .
N1 C4 C3 109.4(7) .
C5 C4 C3 124.6(7) .
C6 C5 C4 122.5(7) .
C6 C5 C19 120.9(8) .
C4 C5 C19 116.5(7) .
N2 C6 C5 124.2(7) .
N2 C6 C7 109.7(7) .
C5 C6 C7 125.8(8) .
C8 C7 C6 107.7(8) .
C8 C7 H7 126.2 .
C6 C7 H7 126.2 .
C7 C8 C9 107.4(8) .
C7 C8 H8 126.3 .
C9 C8 H8 126.3 .
N2 C9 C10 125.2(7) .
N2 C9 C8 109.0(7) .
C10 C9 C8 125.3(8) .
C11 C10 C9 118.1(7) .
C11 C10 C25 118.5(7) .
C9 C10 C25 122.8(8) .
N3 C11 C10 128.0(7) .
N3 C11 H11 116.0 .
C10 C11 H11 116.0 .
C13 C12 N3 126.1(7) .
C13 C12 H12 116.9 .
N3 C12 H12 116.9 .
C12 C13 C14 120.5(7) .
C12 C13 C31 118.8(7) .
C14 C13 C31 120.6(8) .
N4 C14 C13 123.3(7) .
N4 C14 C15 110.1(7) .
C13 C14 C15 126.2(7) .
C16 C15 C14 107.6(7) .
C16 C15 H15 126.2 .
C14 C15 H15 126.2 .
C15 C16 C17 107.6(8) .
C15 C16 H16 126.2 .
C17 C16 H16 126.2 .
C18 C17 C16 126.3(8) .
C18 C17 N4 123.5(7) .
C16 C17 N4 109.2(7) .
C17 C18 C1 122.7(7) .
C17 C18 C37 118.8(7) .
C1 C18 C37 118.0(7) .
C20 C19 C24 118.8(9) .
C20 C19 C5 120.1(8) .
C24 C19 C5 121.1(8) .
C19 C20 C21 119.8(11) .
C19 C20 H20 120.1 .
C21 C20 H20 120.1 .
C22 C21 C20 120.6(12) .
C22 C21 H21 119.7 .
C20 C21 H21 119.7 .
C23 C22 C21 119.5(11) .
C23 C22 H22 120.3 .
C21 C22 H22 120.3 .
C22 C23 C24 120.6(12) .
C22 C23 H23 119.7 .
C24 C23 H23 119.7 .
C23 C24 C19 120.6(11) .
C23 C24 H24 119.7 .
C19 C24 H24 119.7 .
C30 C25 C26 116.4(9) .
C30 C25 C10 122.3(8) .
C26 C25 C10 121.3(8) .
C27 C26 C25 121.3(11) .
C27 C26 H26 119.3 .
C25 C26 H26 119.3 .
C28 C27 C26 118.7(12) .
C28 C27 H27 120.7 .
C26 C27 H27 120.7 .
C29 C28 C27 121.8(12) .
C29 C28 H28 119.1 .
C27 C28 H28 119.1 .
C28 C29 C30 119.7(12) .
C28 C29 H29 120.2 .
C30 C29 H29 120.2 .
C29 C30 C25 122.1(10) .
C29 C30 H30 118.9 .
C25 C30 H30 118.9 .
C32 C31 C36 118.2(8) .
C32 C31 C13 121.5(8) .
C36 C31 C13 120.3(8) .
C31 C32 C33 120.2(10) .
C31 C32 H32 119.9 .
C33 C32 H32 119.9 .
C34 C33 C32 120.5(11) .
C34 C33 H33 119.8 .
C32 C33 H33 119.8 .
C33 C34 C35 121.1(11) .
C33 C34 H34 119.4 .
C35 C34 H34 119.4 .
C34 C35 C36 120.1(12) .
C34 C35 H35 120.0 .
C36 C35 H35 120.0 .
C35 C36 C31 119.7(10) .
C35 C36 H36 120.2 .
C31 C36 H36 120.2 .
C38 C37 C42 119.2(9) .
C38 C37 C18 118.4(8) .
C42 C37 C18 122.3(8) .
C39 C38 C37 119.0(11) .
C39 C38 H38 120.5 .
C37 C38 H38 120.5 .
C40 C39 C38 125.2(13) .
C40 C39 H39 117.4 .
C38 C39 H39 117.4 .
C41 C40 C39 111.4(13) .
C41 C40 H40 124.3 .
C39 C40 H40 124.3 .
C40 C41 C42 131.4(14) .
C40 C41 H41 114.3 .
C42 C41 H41 114.3 .
C37 C42 C41 112.1(10) .
C37 C42 H42 123.9 .
C41 C42 H42 123.9 .
O1 C45 C46 163(3) .
O1 C45 H45A 95.2 .
C46 C45 H45A 95.2 .
O1 C45 H45B 95.2 .
C46 C45 H45B 95.2 .
H45A C45 H45B 103.2 .
C45 C46 H46A 109.5 .
C45 C46 H46B 109.5 .
H46A C46 H46B 109.5 .
C45 C46 H46C 109.5 .
H46A C46 H46C 109.5 .
H46B C46 H46C 109.5 .

loop_
_geom_bond_atom_site_label_1
_geom_bond_atom_site_label_2
_geom_bond_distance
_geom_bond_site_symmetry_2
Ni N4 1.885(6) .
Ni N3 1.896(6) .
Ni N1 1.913(6) .
Ni N2 1.925(6) .
Br1 C2 1.860(8) .
Br1' C3 1.742(9) .
N1 C4 1.375(9) .
N1 C1 1.377(9) .
N2 C9 1.360(10) .
N2 C6 1.359(10) .
N3 C11 1.368(10) .
N3 C12 1.375(9) .
N4 C14 1.374(9) .
N4 C17 1.416(10) .
O1 C45 1.382(16) 3_575
O1 C45 1.382(16) .
C1 C18 1.400(11) .
C1 C2 1.433(11) .
C2 C3 1.339(12) .
C3 C4 1.426(11) .
C4 C5 1.395(11) .
C5 C6 1.374(11) .
C5 C19 1.490(11) .
C6 C7 1.412(11) .
C7 C8 1.314(12) .
C7 H7 0.9300 .
C8 C9 1.429(12) .
C8 H8 0.9300 .
C9 C10 1.420(11) .
C10 C11 1.382(11) .
C10 C25 1.454(11) .
C11 H11 0.9300 .
C12 C13 1.366(11) .
C12 H12 0.9300 .
C13 C14 1.404(11) .
C13 C31 1.471(11) .
C14 C15 1.425(11) .
C15 C16 1.357(12) .
C15 H15 0.9300 .
C16 C17 1.414(12) .
C16 H16 0.9300 .
C17 C18 1.360(11) .
C18 C37 1.492(11) .
C19 C20 1.380(12) .
C19 C24 1.381(10) .
C20 C21 1.385(12) .
C20 H20 0.9300 .
C21 C22 1.369(14) .
C21 H21 0.9300 .
C22 C23 1.361(14) .
C22 H22 0.9300 .
C23 C24 1.371(13) .
C23 H23 0.9300 .
C24 H24 0.9300 .
C25 C30 1.396(10) .
C25 C26 1.404(11) .
C26 C27 1.387(12) .
C26 H26 0.9300 .
C27 C28 1.378(14) .
C27 H27 0.9300 .
C28 C29 1.341(13) .
C28 H28 0.9300 .
C29 C30 1.372(11) .
C29 H29 0.9300 .
C30 H30 0.9300 .
C31 C32 1.375(11) .
C31 C36 1.397(11) .
C32 C33 1.393(12) .
C32 H32 0.9300 .
C33 C34 1.326(13) .
C33 H33 0.9300 .
C34 C35 1.355(13) .
C34 H34 0.9300 .
C35 C36 1.385(11) .
C35 H35 0.9300 .
C36 H36 0.9300 .
C37 C38 1.389(11) .
C37 C42 1.393(11) .
C38 C39 1.371(13) .
C38 H38 0.9300 .
C39 C40 1.342(15) .
C39 H39 0.9300 .
C40 C41 1.283(15) .
C40 H40 0.9300 .
C41 C42 1.423(13) .
C41 H41 0.9300 .
C42 H42 0.9300 .
C45 C46 1.443(16) .
C45 H45A 0.9700 .
C45 H45B 0.9700 .
C46 H46A 0.9600 .
C46 H46B 0.9600 .
C46 H46C 0.9600 .

loop_
_geom_torsion_atom_site_label_1
_geom_torsion_atom_site_label_2
_geom_torsion_atom_site_label_3
_geom_torsion_atom_site_label_4
_geom_torsion
_geom_torsion_site_symmetry_1
N4 Ni N1 C4 -156.2(6) .
N3 Ni N1 C4 -89(19) .
N2 Ni N1 C4 23.5(6) .
N4 Ni N1 C1 20.2(6) .
N3 Ni N1 C1 88(19) .
N2 Ni N1 C1 -160.1(6) .
N4 Ni N2 C9 -149(43) .
N3 Ni N2 C9 -19.7(6) .
N1 Ni N2 C9 161.1(6) .
N4 Ni N2 C6 26(43) .
N3 Ni N2 C6 155.2(6) .
N1 Ni N2 C6 -24.0(6) .
N4 Ni N3 C11 -154.3(6) .
N1 Ni N3 C11 138(18) .
N2 Ni N3 C11 26.0(6) .
N4 Ni N3 C12 27.9(6) .
N1 Ni N3 C12 -40(19) .
N2 Ni N3 C12 -151.8(6) .
N3 Ni N4 C14 -19.2(7) .
N1 Ni N4 C14 159.9(7) .
N2 Ni N4 C14 110(43) .
N3 Ni N4 C17 153.7(6) .
N1 Ni N4 C17 -27.1(6) .
N2 Ni N4 C17 -77(43) .
C4 N1 C1 C18 171.7(7) .
Ni N1 C1 C18 -5.3(10) .
C4 N1 C1 C2 -0.1(8) .
Ni N1 C1 C2 -177.1(5) .
N1 C1 C2 C3 1.5(9) .
C18 C1 C2 C3 -169.8(8) .
N1 C1 C2 Br1 179.7(6) .
C18 C1 C2 Br1 8.4(13) .
C1 C2 C3 C4 -2.2(9) .
Br1 C2 C3 C4 179.3(5) .
C1 C2 C3 Br1' 179.9(5) .
Br1 C2 C3 Br1' 1.3(9) .
C1 N1 C4 C5 169.6(7) .
Ni N1 C4 C5 -13.4(10) .
C1 N1 C4 C3 -1.2(8) .
Ni N1 C4 C3 175.8(5) .
C2 C3 C4 N1 2.2(9) .
Br1' C3 C4 N1 179.1(8) .
C2 C3 C4 C5 -168.7(8) .
Br1' C3 C4 C5 8.2(15) .
N1 C4 C5 C6 -6.7(12) .
C3 C4 C5 C6 162.7(8) .
N1 C4 C5 C19 178.3(7) .
C3 C4 C5 C19 -12.3(11) .
C9 N2 C6 C5 -170.9(8) .
Ni N2 C6 C5 13.3(11) .
C9 N2 C6 C7 3.3(9) .
Ni N2 C6 C7 -172.5(5) .
C4 C5 C6 N2 6.8(12) .
C19 C5 C6 N2 -178.5(7) .
C4 C5 C6 C7 -166.4(8) .
C19 C5 C6 C7 8.3(13) .
N2 C6 C7 C8 -4.2(10) .
C5 C6 C7 C8 169.8(8) .
C6 C7 C8 C9 3.2(10) .
C6 N2 C9 C10 -173.0(8) .
Ni N2 C9 C10 2.7(11) .
C6 N2 C9 C8 -1.2(9) .
Ni N2 C9 C8 174.5(5) .
C7 C8 C9 N2 -1.3(10) .
C7 C8 C9 C10 170.4(8) .
N2 C9 C10 C11 15.6(12) .
C8 C9 C10 C11 -154.8(8) .
N2 C9 C10 C25 -173.5(7) .
C8 C9 C10 C25 16.0(13) .
C12 N3 C11 C10 161.0(7) .
Ni N3 C11 C10 -17.1(11) .
C9 C10 C11 N3 -8.3(12) .
C25 C10 C11 N3 -179.5(7) .
C11 N3 C12 C13 161.5(8) .
Ni N3 C12 C13 -20.4(11) .
N3 C12 C13 C14 -6.6(12) .
N3 C12 C13 C31 177.3(7) .
C17 N4 C14 C13 -173.1(7) .
Ni N4 C14 C13 1.1(12) .
C17 N4 C14 C15 -0.4(9) .
Ni N4 C14 C15 173.8(6) .
C12 C13 C14 N4 16.7(12) .
C31 C13 C14 N4 -167.3(7) .
C12 C13 C14 C15 -154.8(8) .
C31 C13 C14 C15 21.2(13) .
N4 C14 C15 C16 -3.3(10) .
C13 C14 C15 C16 169.1(9) .
C14 C15 C16 C17 5.6(10) .
C15 C16 C17 C18 163.0(8) .
C15 C16 C17 N4 -6.0(10) .
C14 N4 C17 C18 -165.5(7) .
Ni N4 C17 C18 20.2(11) .
C14 N4 C17 C16 3.8(9) .
Ni N4 C17 C16 -170.4(6) .
C16 C17 C18 C1 -163.2(8) .
N4 C17 C18 C1 4.3(12) .
C16 C17 C18 C37 9.3(12) .
N4 C17 C18 C37 176.8(7) .
N1 C1 C18 C17 -11.8(12) .
C2 C1 C18 C17 158.3(8) .
N1 C1 C18 C37 175.7(7) .
C2 C1 C18 C37 -14.2(12) .
C6 C5 C19 C20 99.3(11) .
C4 C5 C19 C20 -85.7(11) .
C6 C5 C19 C24 -82.6(11) .
C4 C5 C19 C24 92.4(10) .
C24 C19 C20 C21 2.1(18) .
C5 C19 C20 C21 -179.8(11) .
C19 C20 C21 C22 -3(2) .
C20 C21 C22 C23 2(2) .
C21 C22 C23 C24 -1(2) .
C22 C23 C24 C19 0.6(19) .
C20 C19 C24 C23 -1.1(16) .
C5 C19 C24 C23 -179.2(10) .
C11 C10 C25 C30 37.2(11) .
C9 C10 C25 C30 -133.6(9) .
C11 C10 C25 C26 -144.6(9) .
C9 C10 C25 C26 44.6(12) .
C30 C25 C26 C27 0.6(14) .
C10 C25 C26 C27 -177.6(9) .
C25 C26 C27 C28 -0.7(17) .
C26 C27 C28 C29 1.2(19) .
C27 C28 C29 C30 -1.6(19) .
C28 C29 C30 C25 1.5(16) .
C26 C25 C30 C29 -1.0(13) .
C10 C25 C30 C29 177.2(8) .
C12 C13 C31 C32 44.5(11) .
C14 C13 C31 C32 -131.5(9) .
C12 C13 C31 C36 -133.8(9) .
C14 C13 C31 C36 50.1(12) .
C36 C31 C32 C33 0.1(14) .
C13 C31 C32 C33 -178.2(9) .
C31 C32 C33 C34 -0.4(17) .
C32 C33 C34 C35 -2(2) .
C33 C34 C35 C36 5(2) .
C34 C35 C36 C31 -5.4(19) .
C32 C31 C36 C35 2.7(15) .
C13 C31 C36 C35 -178.9(10) .
C17 C18 C37 C38 111.1(10) .
C1 C18 C37 C38 -76.0(10) .
C17 C18 C37 C42 -72.1(11) .
C1 C18 C37 C42 100.7(10) .
C42 C37 C38 C39 3.9(16) .
C18 C37 C38 C39 -179.3(10) .
C37 C38 C39 C40 -8(2) .
C38 C39 C40 C41 12(2) .
C39 C40 C41 C42 -15(3) .
C38 C37 C42 C41 -5.0(14) .
C18 C37 C42 C41 178.2(9) .
C40 C41 C42 C37 12(2) .
C45 O1 C45 C46 -91(100) 3_575
